data_4104392
loop_
_publ_author_name
'Tomohiro Iwai'
'Tetsuaki Fujihara'
'Jun Terao'
'Yasushi Tsuji'

_publ_contact_author_email ytsuji@scl.kyoto-u.ac.jp
_publ_contact_author_fax +81-75-383-2514
_publ_contact_author_name 'Yasushi Tsuji'
_publ_contact_author_phone +81-75-383-2515
_publ_section_title
;
 Iridium-Catalyzed Addition of Acid Chlorides to Terminal Alkynes
;
_journal_name_full 'Journal of the American Chemical Society'
_journal_page_first 6668
_journal_page_last 6669
_journal_paper_doi 10.1021/ja901778y
_journal_volume 131
_journal_year 2009
_chemical_formula_moiety 'C16 H10 Cl F3 O '
_chemical_formula_sum 'C16 H10 Cl F3 O'
_chemical_formula_weight 310.70
_space_group_IT_number 14
_symmetry_cell_setting monoclinic
_symmetry_Int_Tables_number 14
_symmetry_space_group_name_Hall '-P 2ybc'
_symmetry_space_group_name_H-M 'P 1 21/c 1'
_cell_angle_alpha 90.0000
_cell_angle_beta 101.902(14)
_cell_angle_gamma 90.0000
_cell_formula_units_Z 4
_cell_length_a 13.077(11)
_cell_length_b 7.098(6)
_cell_length_c 14.856(12)
_cell_measurement_reflns_used 3530
_cell_measurement_temperature 153.1
_cell_measurement_theta_max 27.4
_cell_measurement_theta_min 3.2
_cell_volume 1349.3(19)
_computing_cell_refinement CrystalClear
_computing_data_collection CrystalClear
_computing_data_reduction CrystalStructure
_computing_publication_material 'CrystalStructure 3.8'
_computing_structure_refinement CRYSTALS
_computing_structure_solution SIR92
_diffrn_detector_area_resol_mean 14.63
_diffrn_measured_fraction_theta_full 0.997
_diffrn_measured_fraction_theta_max 0.997
_diffrn_measurement_device_type 'Rigaku Saturn'
_diffrn_measurement_method \w
_diffrn_radiation_type 'Mo K\a'
_diffrn_radiation_wavelength 0.71070
_diffrn_reflns_av_R_equivalents 0.065
_diffrn_reflns_limit_h_max 16
_diffrn_reflns_limit_h_min -16
_diffrn_reflns_limit_k_max 9
_diffrn_reflns_limit_k_min -8
_diffrn_reflns_limit_l_max 19
_diffrn_reflns_limit_l_min -12
_diffrn_reflns_number 9615
_diffrn_reflns_theta_full 27.46
_diffrn_reflns_theta_max 27.46
_exptl_absorpt_coefficient_mu 0.312
_exptl_absorpt_correction_T_max 0.939
_exptl_absorpt_correction_T_min 0.765
_exptl_absorpt_correction_type multi-scan
_exptl_absorpt_process_details 'Jacobson, R. (1998) Private communication'
_exptl_crystal_colour colorless
_exptl_crystal_density_diffrn 1.529
_exptl_crystal_density_method 'not measured'
_exptl_crystal_description plate
_exptl_crystal_F_000 632.00
_exptl_crystal_size_max 0.20
_exptl_crystal_size_mid 0.10
_exptl_crystal_size_min 0.10
_refine_diff_density_max 0.56
_refine_diff_density_min -0.44
_refine_ls_extinction_coef -6.8(6)
_refine_ls_extinction_method 'Larson (1970) Crystallographic Computing eq. 22'
_refine_ls_goodness_of_fit_ref 1.005
_refine_ls_hydrogen_treatment refall
_refine_ls_number_parameters 201
_refine_ls_number_reflns 3079
_refine_ls_R_factor_gt 0.0597
_refine_ls_shift/su_max 0.0000
_refine_ls_structure_factor_coef Fsqd
_refine_ls_weighting_details 'w = 1/[1.0000\s(Fo^2^)]/(4Fo^2^)'
_refine_ls_weighting_scheme calc
_refine_ls_wR_factor_ref 0.0748
_reflns_number_gt 1420
_reflns_number_total 3079
_reflns_threshold_expression F^2^>2.0\s(F^2^)
_cod_data_source_file ja901778y_si_001_2.cif
_cod_data_source_block '__3e'
_cod_original_cell_volume 1349.4(19)
_cod_original_formula_sum 'C16 H10 Cl F3 O '
_cod_database_code 4104392

loop_
_symmetry_equiv_pos_site_id
_symmetry_equiv_pos_as_xyz
1 +X,+Y,+Z
2 -X,1/2+Y,1/2-Z
3 -X,-Y,-Z
4 +X,1/2-Y,1/2+Z

loop_
_atom_site_label
_atom_site_type_symbol
_atom_site_fract_x
_atom_site_fract_y
_atom_site_fract_z
_atom_site_U_iso_or_equiv
_atom_site_adp_type
_atom_site_occupancy
_atom_site_symmetry_multiplicity
_atom_site_calc_flag
_atom_site_refinement_flags
Cl(1) Cl 0.55670(7) 1.33481(12) 0.57615(6) 0.0574(2) Uani 1.00 1 d .
F(1) F 0.01480(17) 0.5953(2) 0.70865(17) 0.0813(9) Uani 1.00 1 d .
F(2) F 0.12166(16) 0.3691(2) 0.72056(16) 0.0767(8) Uani 1.00 1 d .
F(3) F 0.0483(2) 0.4713(3) 0.58914(16) 0.1021(10) Uani 1.00 1 d .
O(1) O 0.41031(19) 1.2177(3) 0.69060(17) 0.0577(8) Uani 1.00 1 d .
C(1) C 0.1789(2) 0.6612(4) 0.6741(2) 0.0427(10) Uani 1.00 1 d .
C(2) C 0.1676(2) 0.8487(5) 0.6943(2) 0.0527(11) Uani 1.00 1 d .
C(3) C 0.2487(2) 0.9721(4) 0.6939(2) 0.0500(11) Uani 1.00 1 d .
C(4) C 0.3422(2) 0.9099(4) 0.6715(2) 0.0386(9) Uani 1.00 1 d .
C(5) C 0.3517(2) 0.7208(4) 0.6518(2) 0.0431(10) Uani 1.00 1 d .
C(6) C 0.2710(2) 0.5949(4) 0.6531(2) 0.0442(10) Uani 1.00 1 d .
C(7) C 0.0925(3) 0.5245(5) 0.6728(2) 0.0542(12) Uani 1.00 1 d .
C(8) C 0.4242(2) 1.0552(4) 0.6695(2) 0.0431(10) Uani 1.00 1 d .
C(9) C 0.5227(2) 0.9944(4) 0.6435(2) 0.0434(10) Uani 1.00 1 d .
C(10) C 0.5867(2) 1.1007(4) 0.6042(2) 0.0428(10) Uani 1.00 1 d .
C(11) C 0.6852(2) 1.0320(4) 0.5819(2) 0.0403(9) Uani 1.00 1 d .
C(12) C 0.6979(2) 0.8396(4) 0.5663(2) 0.0450(10) Uani 1.00 1 d .
C(13) C 0.7899(2) 0.7740(5) 0.5463(2) 0.0543(12) Uani 1.00 1 d .
C(14) C 0.8718(2) 0.8972(5) 0.5437(2) 0.0566(12) Uani 1.00 1 d .
C(15) C 0.8598(2) 1.0863(5) 0.5594(2) 0.0575(12) Uani 1.00 1 d .
C(16) C 0.7669(2) 1.1544(4) 0.5775(2) 0.0501(11) Uani 1.00 1 d .
H(1) H 0.1048 0.8959 0.7079 0.064 Uiso 1.00 1 c R
H(2) H 0.2452 1.1113 0.7084 0.061 Uiso 1.00 1 c R
H(3) H 0.4181 0.6673 0.6441 0.052 Uiso 1.00 1 c R
H(4) H 0.2765 0.4589 0.6427 0.053 Uiso 1.00 1 c R
H(5) H 0.5443 0.8617 0.6581 0.050 Uiso 1.00 1 c R
H(6) H 0.6423 0.7528 0.5649 0.054 Uiso 1.00 1 c R
H(7) H 0.7969 0.6493 0.5410 0.065 Uiso 1.00 1 c R
H(8) H 0.9372 0.8530 0.5358 0.068 Uiso 1.00 1 c R
H(9) H 0.9174 1.1754 0.5630 0.069 Uiso 1.00 1 c R
H(10) H 0.7539 1.2818 0.5855 0.059 Uiso 1.00 1 c R

loop_
_atom_site_aniso_label
_atom_site_aniso_U_11
_atom_site_aniso_U_22
_atom_site_aniso_U_33
_atom_site_aniso_U_12
_atom_site_aniso_U_13
_atom_site_aniso_U_23
Cl(1) 0.0696(6) 0.0349(4) 0.0634(6) 0.0006(4) 0.0034(5) 0.0058(4)
F(1) 0.0632(16) 0.0652(15) 0.127(2) 0.0050(12) 0.0451(15) 0.0116(15)
F(2) 0.0690(16) 0.0511(14) 0.113(2) 0.0031(12) 0.0260(14) 0.0277(13)
F(3) 0.101(2) 0.142(2) 0.0598(15) -0.0669(18) 0.0093(14) -0.0140(16)
O(1) 0.0614(17) 0.0414(14) 0.0673(17) 0.0054(13) 0.0065(13) -0.0165(13)
C(1) 0.047(2) 0.048(2) 0.0332(18) 0.0014(18) 0.0101(16) 0.0053(16)
C(2) 0.057(2) 0.052(2) 0.052(2) 0.014(2) 0.0169(19) 0.0021(19)
C(3) 0.060(2) 0.041(2) 0.051(2) 0.0062(19) 0.0148(19) -0.0017(17)
C(4) 0.042(2) 0.0411(19) 0.0314(17) 0.0062(16) 0.0049(15) 0.0006(15)
C(5) 0.045(2) 0.0411(19) 0.043(2) 0.0082(17) 0.0079(16) 0.0022(16)
C(6) 0.046(2) 0.042(2) 0.043(2) 0.0098(17) 0.0076(17) 0.0029(16)
C(7) 0.056(2) 0.052(2) 0.059(2) 0.007(2) 0.022(2) 0.005(2)
C(8) 0.046(2) 0.045(2) 0.0355(19) 0.0025(17) 0.0014(16) -0.0038(16)
C(9) 0.049(2) 0.041(2) 0.0371(19) 0.0037(17) -0.0002(16) -0.0015(16)
C(10) 0.055(2) 0.0326(18) 0.0348(18) -0.0051(17) -0.0038(16) 0.0029(15)
C(11) 0.048(2) 0.0378(19) 0.0338(18) 0.0008(16) 0.0042(16) 0.0046(15)
C(12) 0.043(2) 0.045(2) 0.048(2) -0.0054(17) 0.0092(16) -0.0001(17)
C(13) 0.056(2) 0.049(2) 0.058(2) 0.006(2) 0.011(2) 0.0025(19)
C(14) 0.046(2) 0.075(2) 0.049(2) -0.005(2) 0.0115(18) 0.006(2)
C(15) 0.055(2) 0.068(2) 0.049(2) -0.018(2) 0.0109(19) 0.005(2)
C(16) 0.057(2) 0.048(2) 0.042(2) -0.010(2) 0.0044(18) 0.0041(17)

loop_
_atom_type_symbol
_atom_type_description
_atom_type_scat_dispersion_real
_atom_type_scat_dispersion_imag
_atom_type_scat_source
C C 0.003 0.002
;
International Tables for Crystallography
(1992, Vol. C, Tables 4.2.6.8 and 6.1.1.4)
;
H H 0.000 0.000
;
International Tables for Crystallography
(1992, Vol. C, Table 6.1.1.4)
;
O O 0.011 0.006
;
International Tables for Crystallography
(1992, Vol. C, Tables 4.2.6.8 and 6.1.1.4)
;
F F 0.017 0.010
;
International Tables for Crystallography
(1992, Vol. C, Tables 4.2.6.8 and 6.1.1.4)
;
Cl Cl 0.148 0.159
;
International Tables for Crystallography
(1992, Vol. C, Tables 4.2.6.8 and 6.1.1.4)
;

loop_
_geom_angle_atom_site_label_1
_geom_angle_atom_site_label_2
_geom_angle_atom_site_label_3
_geom_angle
_geom_angle_publ_flag
C(2) C(1) C(6) 120.9(3) yes
C(2) C(1) C(7) 121.1(3) yes
C(6) C(1) C(7) 118.0(3) yes
C(1) C(2) C(3) 119.7(3) yes
C(2) C(3) C(4) 120.7(3) yes
C(3) C(4) C(5) 118.4(3) yes
C(3) C(4) C(8) 116.8(2) yes
C(5) C(4) C(8) 124.7(3) yes
C(4) C(5) C(6) 121.3(3) yes
C(1) C(6) C(5) 118.9(3) yes
F(1) C(7) F(2) 104.9(3) yes
F(1) C(7) F(3) 105.2(2) yes
F(1) C(7) C(1) 112.8(3) yes
F(2) C(7) F(3) 106.8(3) yes
F(2) C(7) C(1) 113.7(2) yes
F(3) C(7) C(1) 112.6(3) yes
O(1) C(8) C(4) 120.3(3) yes
O(1) C(8) C(9) 121.7(3) yes
C(4) C(8) C(9) 118.0(2) yes
C(8) C(9) C(10) 126.9(3) yes
Cl(1) C(10) C(9) 120.7(2) yes
Cl(1) C(10) C(11) 115.2(2) yes
C(9) C(10) C(11) 124.1(2) yes
C(10) C(11) C(12) 119.8(2) yes
C(10) C(11) C(16) 121.2(2) yes
C(12) C(11) C(16) 119.0(3) yes
C(11) C(12) C(13) 120.2(3) yes
C(12) C(13) C(14) 120.3(3) yes
C(13) C(14) C(15) 119.5(3) yes
C(14) C(15) C(16) 120.6(3) yes
C(11) C(16) C(15) 120.3(3) yes
C(1) C(2) H(1) 121.7 no
C(3) C(2) H(1) 118.6 no
C(2) C(3) H(2) 123.4 no
C(4) C(3) H(2) 115.9 no
C(4) C(5) H(3) 121.5 no
C(6) C(5) H(3) 116.7 no
C(1) C(6) H(4) 117.6 no
C(5) C(6) H(4) 123.4 no
C(8) C(9) H(5) 116.2 no
C(10) C(9) H(5) 116.8 no
C(11) C(12) H(6) 121.3 no
C(13) C(12) H(6) 118.3 no
C(12) C(13) H(7) 117.5 no
C(14) C(13) H(7) 121.8 no
C(13) C(14) H(8) 121.3 no
C(15) C(14) H(8) 119.0 no
C(14) C(15) H(9) 121.8 no
C(16) C(15) H(9) 117.4 no
C(11) C(16) H(10) 116.1 no
C(15) C(16) H(10) 123.6 no

loop_
_geom_bond_atom_site_label_1
_geom_bond_atom_site_label_2
_geom_bond_distance
_geom_bond_publ_flag
Cl(1) C(10) 1.738(3) yes
F(1) C(7) 1.339(4) yes
F(2) C(7) 1.324(4) yes
F(3) C(7) 1.313(4) yes
O(1) C(8) 1.218(4) yes
C(1) C(2) 1.379(4) yes
C(1) C(6) 1.387(4) yes
C(1) C(7) 1.487(5) yes
C(2) C(3) 1.377(5) yes
C(3) C(4) 1.403(5) yes
C(4) C(5) 1.384(4) yes
C(4) C(8) 1.492(4) yes
C(5) C(6) 1.386(4) yes
C(8) C(9) 1.484(5) yes
C(9) C(10) 1.346(4) yes
C(10) C(11) 1.478(4) yes
C(11) C(12) 1.400(4) yes
C(11) C(16) 1.389(4) yes
C(12) C(13) 1.379(5) yes
C(13) C(14) 1.390(5) yes
C(14) C(15) 1.377(5) yes
C(15) C(16) 1.384(5) yes
C(2) H(1) 0.946 no
C(3) H(2) 1.014 no
C(5) H(3) 0.975 no
C(6) H(4) 0.982 no
C(9) H(5) 0.995 no
C(12) H(6) 0.950 no
C(13) H(7) 0.895 no
C(14) H(8) 0.941 no
C(15) H(9) 0.977 no
C(16) H(10) 0.932 no

loop_
_geom_contact_atom_site_label_1
_geom_contact_atom_site_label_2
_geom_contact_distance
_geom_contact_site_symmetry_2
Cl(1) Cl(1) 3.3814(11) 3_686
F(1) F(2) 2.974(3) 2_556
F(1) C(2) 3.500(4) 2_546
F(1) C(14) 3.493(4) 1_455
F(1) C(15) 3.499(4) 2_646
F(2) F(1) 2.974(3) 2_546
F(2) C(3) 3.337(4) 1_545
F(2) C(12) 3.544(3) 2_646
F(2) C(13) 3.484(3) 2_646
F(2) C(14) 3.491(4) 2_646
F(2) C(15) 3.577(4) 2_646
F(3) F(3) 2.720(3) 3_566
F(3) C(14) 3.561(4) 3_666
O(1) C(5) 3.487(3) 2_656
O(1) C(6) 3.222(4) 1_565
O(1) C(8) 3.590(3) 2_656
O(1) C(9) 3.132(3) 2_656
C(2) F(1) 3.500(4) 2_556
C(2) C(16) 3.596(4) 2_646
C(3) F(2) 3.337(4) 1_565
C(5) O(1) 3.487(3) 2_646
C(5) C(9) 3.531(4) 2_646
C(5) C(16) 3.552(4) 3_676
C(6) O(1) 3.222(4) 1_545
C(8) O(1) 3.590(3) 2_646
C(9) O(1) 3.132(3) 2_646
C(9) C(5) 3.531(4) 2_656
C(12) F(2) 3.544(3) 2_656
C(13) F(2) 3.484(3) 2_656
C(14) F(1) 3.493(4) 1_655
C(14) F(2) 3.491(4) 2_656
C(14) F(3) 3.561(4) 3_666
C(15) F(1) 3.499(4) 2_656
C(15) F(2) 3.577(4) 2_656
C(16) C(2) 3.596(4) 2_656
C(16) C(5) 3.552(4) 3_676
Cl(1) H(3) 3.260 1_565
Cl(1) H(3) 3.355 3_676
Cl(1) H(6) 3.188 1_565
Cl(1) H(6) 3.049 3_676
F(1) H(1) 2.605 2_546
F(1) H(7) 3.397 1_455
F(1) H(8) 3.146 1_455
F(1) H(9) 3.373 2_646
F(2) H(1) 3.369 1_545
F(2) H(1) 3.352 2_546
F(2) H(2) 2.473 1_545
F(2) H(9) 3.454 1_445
F(3) H(7) 3.457 1_455
F(3) H(7) 3.191 3_666
F(3) H(8) 3.099 1_455
F(3) H(8) 2.987 3_666
F(3) H(9) 2.687 1_445
F(3) H(9) 3.466 3_676
O(1) H(3) 3.272 1_565
O(1) H(3) 2.987 2_656
O(1) H(4) 2.447 1_565
O(1) H(5) 2.429 2_656
C(2) H(8) 3.420 1_455
C(2) H(10) 3.255 2_646
C(3) H(4) 3.573 1_565
C(3) H(10) 3.551 2_646
C(5) H(10) 3.512 3_676
C(6) H(2) 3.562 1_545
C(6) H(7) 3.325 3_666
C(7) H(1) 3.538 2_546
C(7) H(2) 3.527 1_545
C(7) H(8) 3.464 1_455
C(7) H(9) 3.536 1_445
C(8) H(3) 3.194 2_656
C(8) H(4) 3.433 1_565
C(8) H(5) 3.320 2_656
C(9) H(3) 3.325 2_656
C(13) H(4) 3.219 3_666
C(13) H(10) 3.589 1_545
C(14) H(1) 3.488 1_655
C(14) H(8) 3.463 3_776
C(14) H(9) 3.490 3_776
C(15) H(8) 3.283 3_776
C(16) H(7) 3.588 1_565
H(1) F(1) 2.605 2_556
H(1) F(2) 3.369 1_565
H(1) F(2) 3.352 2_556
H(1) C(7) 3.538 2_556
H(1) C(14) 3.488 1_455
H(1) H(8) 3.021 1_455
H(1) H(9) 3.523 1_455
H(1) H(10) 3.338 2_646
H(2) F(2) 2.473 1_565
H(2) C(6) 3.562 1_565
H(2) C(7) 3.527 1_565
H(2) H(4) 2.716 1_565
H(2) H(5) 3.523 2_656
H(2) H(6) 3.532 2_656
H(3) Cl(1) 3.260 1_545
H(3) Cl(1) 3.355 3_676
H(3) O(1) 3.272 1_545
H(3) O(1) 2.987 2_646
H(3) C(8) 3.194 2_646
H(3) C(9) 3.325 2_646
H(4) O(1) 2.447 1_545
H(4) C(3) 3.573 1_545
H(4) C(8) 3.433 1_545
H(4) C(13) 3.219 3_666
H(4) H(2) 2.716 1_545
H(4) H(5) 3.444 2_646
H(4) H(7) 2.807 3_666
H(5) O(1) 2.429 2_646
H(5) C(8) 3.320 2_646
H(5) H(2) 3.523 2_646
H(5) H(4) 3.444 2_656
H(6) Cl(1) 3.188 1_545
H(6) Cl(1) 3.049 3_676
H(6) H(2) 3.532 2_646
H(7) F(1) 3.397 1_655
H(7) F(3) 3.457 1_655
H(7) F(3) 3.191 3_666
H(7) C(6) 3.325 3_666
H(7) C(16) 3.588 1_545
H(7) H(4) 2.807 3_666
H(7) H(10) 2.777 1_545
H(8) F(1) 3.146 1_655
H(8) F(3) 3.099 1_655
H(8) F(3) 2.987 3_666
H(8) C(2) 3.420 1_655
H(8) C(7) 3.464 1_655
H(8) C(14) 3.463 3_776
H(8) C(15) 3.283 3_776
H(8) H(1) 3.021 1_655
H(8) H(8) 2.983 3_776
H(8) H(9) 2.638 3_776
H(9) F(1) 3.373 2_656
H(9) F(2) 3.454 1_665
H(9) F(3) 2.687 1_665
H(9) F(3) 3.466 3_676
H(9) C(7) 3.536 1_665
H(9) C(14) 3.490 3_776
H(9) H(1) 3.523 1_655
H(9) H(8) 2.638 3_776
H(10) C(2) 3.255 2_656
H(10) C(3) 3.551 2_656
H(10) C(5) 3.512 3_676
H(10) C(13) 3.589 1_565
H(10) H(1) 3.338 2_656
H(10) H(7) 2.777 1_565

loop_
_geom_torsion_atom_site_label_1
_geom_torsion_atom_site_label_2
_geom_torsion_atom_site_label_3
_geom_torsion_atom_site_label_4
_geom_torsion
C(2) C(1) C(6) C(5) -0.6(4)
C(6) C(1) C(2) C(3) -0.2(3)
C(2) C(1) C(7) F(1) -11.4(4)
C(2) C(1) C(7) F(2) -130.7(3)
C(2) C(1) C(7) F(3) 107.5(3)
C(7) C(1) C(2) C(3) -179.3(3)
C(6) C(1) C(7) F(1) 169.5(2)
C(6) C(1) C(7) F(2) 50.2(4)
C(6) C(1) C(7) F(3) -71.6(3)
C(7) C(1) C(6) C(5) 178.5(2)
C(1) C(2) C(3) C(4) 1.2(4)
C(2) C(3) C(4) C(5) -1.4(4)
C(2) C(3) C(4) C(8) 177.7(2)
C(3) C(4) C(5) C(6) 0.6(4)
C(3) C(4) C(8) O(1) 3.2(4)
C(3) C(4) C(8) C(9) -178.3(2)
C(5) C(4) C(8) O(1) -177.8(2)
C(5) C(4) C(8) C(9) 0.8(4)
C(8) C(4) C(5) C(6) -178.5(2)
C(4) C(5) C(6) C(1) 0.4(4)
O(1) C(8) C(9) C(10) -28.7(4)
C(4) C(8) C(9) C(10) 152.7(3)
C(8) C(9) C(10) Cl(1) -1.3(4)
C(8) C(9) C(10) C(11) 178.6(2)
Cl(1) C(10) C(11) C(12) -154.6(2)
Cl(1) C(10) C(11) C(16) 26.5(3)
C(9) C(10) C(11) C(12) 25.5(4)
C(9) C(10) C(11) C(16) -153.4(3)
C(10) C(11) C(12) C(13) -179.4(2)
C(10) C(11) C(16) C(15) 178.0(2)
C(12) C(11) C(16) C(15) -0.9(4)
C(16) C(11) C(12) C(13) -0.5(4)
C(11) C(12) C(13) C(14) 1.7(4)
C(12) C(13) C(14) C(15) -1.5(4)
C(13) C(14) C(15) C(16) 0.0(4)
C(14) C(15) C(16) C(11) 1.1(4)

loop_
_cod_related_entry_id
_cod_related_entry_database
_cod_related_entry_code
1 ChemSpider 30660170
